data_2207665
loop_
_publ_author_name
'Jun-De Xing'
'Tao Zeng'

_publ_section_title
;
 4-Methyl-<i>N</i>-(4-nitrophenyl)benzenesulfonamide
;
_journal_coeditor_code SU6243
_journal_issue 12
_journal_name_full 'Acta Crystallographica Section E'
_journal_page_first o4318
_journal_page_last o4319
_journal_paper_doi 10.1107/S160053680503847X
_journal_volume 61
_journal_year 2005
_chemical_formula_iupac 'C13 H12 N2 O4 S'
_chemical_formula_moiety 'C13 H12 N2 O4 S'
_chemical_formula_sum 'C13 H12 N2 O4 S'
_chemical_formula_weight 292.31
_chemical_name_systematic
;
4-Methyl-N-(4-nitrophenyl)benzenesulfonamide
;
_space_group_IT_number 14
_symmetry_cell_setting monoclinic
_symmetry_space_group_name_Hall '-P 2ybc'
_symmetry_space_group_name_H-M 'P 1 21/c 1'
_atom_sites_solution_hydrogens geom
_atom_sites_solution_primary direct
_atom_sites_solution_secondary difmap
_cell_angle_alpha 90.00
_cell_angle_beta 103.36(3)
_cell_angle_gamma 90.00
_cell_formula_units_Z 4
_cell_length_a 13.800(3)
_cell_length_b 8.2320(16)
_cell_length_c 11.959(2)
_cell_measurement_reflns_used 12625
_cell_measurement_temperature 293(2)
_cell_measurement_theta_max 27.5
_cell_measurement_theta_min 3.0
_cell_volume 1321.8(5)
_computing_cell_refinement RAPID-AUTO
_computing_data_collection 'RAPID-AUTO (Rigaku, 2004)'
_computing_data_reduction RAPID-AUTO
_computing_molecular_graphics 'SHELXTL (Bruker, 1997,)'
_computing_publication_material SHELXTL
_computing_structure_refinement 'SHELXL97 (Sheldrick, 1997)'
_computing_structure_solution 'SHELXS97 (Sheldrick, 1997)'
_diffrn_ambient_temperature 293(2)
_diffrn_measured_fraction_theta_full 0.999
_diffrn_measured_fraction_theta_max 0.999
_diffrn_measurement_device_type 'Rigaku R-AXIS RAPID IP area-detector'
_diffrn_measurement_method oscillation
_diffrn_radiation_monochromator graphite
_diffrn_radiation_source 'rotating anode'
_diffrn_radiation_type MoK\a
_diffrn_radiation_wavelength 0.71073
_diffrn_reflns_av_R_equivalents 0.031
_diffrn_reflns_av_sigmaI/netI 0.028
_diffrn_reflns_limit_h_max 17
_diffrn_reflns_limit_h_min -17
_diffrn_reflns_limit_k_max 10
_diffrn_reflns_limit_k_min -10
_diffrn_reflns_limit_l_max 15
_diffrn_reflns_limit_l_min -15
_diffrn_reflns_number 12625
_diffrn_reflns_theta_full 27.5
_diffrn_reflns_theta_max 27.5
_diffrn_reflns_theta_min 3.0
_diffrn_standards_decay_% 0
_diffrn_standards_number 0
_exptl_absorpt_coefficient_mu 0.26
_exptl_absorpt_correction_T_max 0.924
_exptl_absorpt_correction_T_min 0.861
_exptl_absorpt_correction_type empirical
_exptl_absorpt_process_details '(ABSCOR; Higashi, 1995)'
_exptl_crystal_colour light-yellow
_exptl_crystal_density_diffrn 1.469
_exptl_crystal_density_method 'not measured'
_exptl_crystal_description block
_exptl_crystal_F_000 608
_exptl_crystal_size_max 0.59
_exptl_crystal_size_mid 0.45
_exptl_crystal_size_min 0.31
_refine_diff_density_max 0.38
_refine_diff_density_min -0.36
_refine_ls_extinction_coef 0.055(4)
_refine_ls_extinction_expression Fc^*^=kFc[1+0.001xFc^2^\l^3^/sin(2\q)]^-1/4^
_refine_ls_extinction_method SHELXL97
_refine_ls_goodness_of_fit_ref 1.02
_refine_ls_hydrogen_treatment constr
_refine_ls_matrix_type full
_refine_ls_number_parameters 182
_refine_ls_number_reflns 3031
_refine_ls_number_restraints 0
_refine_ls_restrained_S_all 1.02
_refine_ls_R_factor_all 0.041
_refine_ls_R_factor_gt 0.037
_refine_ls_shift/su_max 0.043
_refine_ls_shift/su_mean 0.009
_refine_ls_structure_factor_coef Fsqd
_refine_ls_weighting_details 'calc w = 1/[\s^2^(Fo^2^)+(0.0789P)^2^+0.2786P] where P = (Fo^2^+2Fc^2^)/3'
_refine_ls_weighting_scheme calc
_refine_ls_wR_factor_gt 0.115
_refine_ls_wR_factor_ref 0.120
_reflns_number_gt 2669
_reflns_number_total 3031
_reflns_threshold_expression I>2\(I)
_cod_data_source_file su6243.cif
_cod_data_source_block I
_cod_depositor_comments
;
The following automatic conversions were performed:
'_geom_bond_publ_flag' value 'YES' changed to 'yes' according to
'/home/saulius/struct/CIF-dictionaries/cif_core.dic' dictionary named
'cif_core.dic' version 2.4.1 from 2010-06-29 (6
times).

'_geom_angle_publ_flag' value 'YES' changed to 'yes' according to
'/home/saulius/struct/CIF-dictionaries/cif_core.dic' dictionary named
'cif_core.dic' version 2.4.1 from 2010-06-29 (6
times).

'_geom_torsion_publ_flag' value 'YES' changed to 'yes' according
to '/home/saulius/struct/CIF-dictionaries/cif_core.dic' dictionary named
'cif_core.dic' version 2.4.1 from 2010-06-29 (6 times).

Automatic conversion script
Id: cif_fix_enum 1527 2010-12-29 10:47:43Z saulius 

The following automatic conversions were performed:

'_geom_bond_publ_flag' value 'YES' changed to 'yes' according to
/home/saulius/struct/CIF-dictionaries/cif_core.dic dictionary named
'cif_core.dic' version 2.4.1 from 2010-06-29 (6
times).

'_geom_angle_publ_flag' value 'YES' changed to 'yes'
according to /home/saulius/struct/CIF-dictionaries/cif_core.dic
dictionary named 'cif_core.dic' version 2.4.1 from 2010-06-29 (6
times).

'_geom_torsion_publ_flag' value 'YES' changed to 'yes'
according to /home/saulius/struct/CIF-dictionaries/cif_core.dic
dictionary named 'cif_core.dic' version 2.4.1 from 2010-06-29 (6
times).

Automatic conversion script
Id: cif_fix_values 1715 2011-07-08 13:25:40Z adriana 
;
_cod_original_sg_symbol_Hall '-p 2ybc'
_cod_original_sg_symbol_H-M 'P 21/c'
_cod_database_code 2207665
_cod_database_fobs_code 2207665

loop_
_symmetry_equiv_pos_as_xyz
'x, y, z'
'-x, y+1/2, -z+1/2'
'-x, -y, -z'
'x, -y-1/2, z-1/2'

loop_
_atom_site_label
_atom_site_fract_x
_atom_site_fract_y
_atom_site_fract_z
_atom_site_U_iso_or_equiv
_atom_site_adp_type
_atom_site_calc_flag
_atom_site_refinement_flags
_atom_site_occupancy
_atom_site_type_symbol
S1 0.26167(3) 0.17491(4) 0.73381(3) 0.03660(15) Uani d . 1 S
N1 0.08112(9) -0.48378(15) 0.41140(11) 0.0402(3) Uani d . 1 N
N2 0.16868(9) 0.11925(15) 0.62936(11) 0.0395(3) Uani d . 1 N
H2A 0.1237 0.1912 0.6043 0.047 Uiso calc R 1 H
C1 0.11026(10) -0.32824(16) 0.46813(12) 0.0337(3) Uani d . 1 C
C2 0.15781(12) -0.32639(17) 0.58264(13) 0.0399(3) Uani d . 1 C
H2B 0.1747 -0.4231 0.6226 0.048 Uiso calc R 1 H
C3 0.18020(12) -0.17852(17) 0.63765(13) 0.0402(3) Uani d . 1 C
H3A 0.2121 -0.1751 0.7152 0.048 Uiso calc R 1 H
C4 0.15471(9) -0.03484(16) 0.57623(12) 0.0327(3) Uani d . 1 C
C5 0.10883(10) -0.03991(17) 0.45969(12) 0.0378(3) Uani d . 1 C
H5A 0.0938 0.0562 0.4185 0.045 Uiso calc R 1 H
C6 0.08566(11) -0.18695(17) 0.40523(12) 0.0373(3) Uani d . 1 C
H6A 0.0541 -0.1913 0.3277 0.045 Uiso calc R 1 H
C7 0.36819(10) 0.17138(16) 0.67652(12) 0.0350(3) Uani d . 1 C
C8 0.44914(12) 0.07699(19) 0.72637(14) 0.0458(4) Uani d . 1 C
H8A 0.4469 0.0104 0.7885 0.055 Uiso calc R 1 H
C9 0.53378(13) 0.0824(2) 0.68300(16) 0.0534(4) Uani d . 1 C
H9A 0.5888 0.0200 0.7174 0.064 Uiso calc R 1 H
C10 0.53818(12) 0.1784(2) 0.58966(15) 0.0480(4) Uani d . 1 C
C11 0.45459(13) 0.2703(2) 0.53965(15) 0.0520(4) Uani d . 1 C
H11A 0.4559 0.3342 0.4759 0.062 Uiso calc R 1 H
C12 0.37032(11) 0.2686(2) 0.58227(14) 0.0459(4) Uani d . 1 C
H12A 0.3155 0.3318 0.5485 0.055 Uiso calc R 1 H
C13 0.63014(15) 0.1834(3) 0.5431(2) 0.0725(7) Uani d . 1 C
H13A 0.6197 0.2557 0.4785 0.109 Uiso calc R 1 H
H13B 0.6443 0.0764 0.5193 0.109 Uiso calc R 1 H
H13C 0.6853 0.2213 0.6018 0.109 Uiso calc R 1 H
O1 0.03448(11) -0.48393(16) 0.31199(11) 0.0632(4) Uani d . 1 O
O2 0.10269(10) -0.60871(14) 0.46682(11) 0.0581(3) Uani d . 1 O
O3 0.23991(9) 0.34005(14) 0.75585(11) 0.0511(3) Uani d . 1 O
O4 0.27479(9) 0.05744(14) 0.82372(9) 0.0481(3) Uani d . 1 O

loop_
_atom_site_aniso_label
_atom_site_aniso_U_11
_atom_site_aniso_U_22
_atom_site_aniso_U_33
_atom_site_aniso_U_12
_atom_site_aniso_U_13
_atom_site_aniso_U_23
S1 0.0394(2) 0.0365(2) 0.0334(2) -0.00241(12) 0.00712(15) -0.00557(12)
N1 0.0406(6) 0.0372(6) 0.0433(7) -0.0028(5) 0.0104(5) -0.0040(5)
N2 0.0376(6) 0.0326(6) 0.0442(7) 0.0021(5) 0.0009(5) -0.0015(5)
C1 0.0317(6) 0.0340(7) 0.0353(7) -0.0013(5) 0.0074(5) -0.0012(5)
C2 0.0476(8) 0.0328(7) 0.0365(7) -0.0001(5) 0.0036(6) 0.0065(5)
C3 0.0474(8) 0.0384(7) 0.0301(7) -0.0015(6) -0.0007(6) 0.0029(5)
C4 0.0288(6) 0.0336(6) 0.0348(7) -0.0014(5) 0.0053(5) -0.0002(5)
C5 0.0406(7) 0.0343(7) 0.0356(7) 0.0044(5) 0.0030(5) 0.0062(5)
C6 0.0384(7) 0.0413(7) 0.0293(7) 0.0024(5) 0.0015(5) 0.0019(5)
C7 0.0371(7) 0.0356(7) 0.0303(7) -0.0001(5) 0.0035(5) -0.0038(5)
C8 0.0491(8) 0.0444(8) 0.0418(8) 0.0092(7) 0.0063(6) 0.0045(6)
C9 0.0436(8) 0.0546(9) 0.0591(10) 0.0140(7) 0.0056(7) -0.0032(8)
C10 0.0412(8) 0.0541(9) 0.0500(9) -0.0069(6) 0.0129(7) -0.0193(7)
C11 0.0516(9) 0.0640(10) 0.0411(8) -0.0057(8) 0.0119(7) 0.0065(7)
C12 0.0410(7) 0.0538(9) 0.0405(8) 0.0046(7) 0.0044(6) 0.0094(7)
C13 0.0526(11) 0.0904(16) 0.0821(15) -0.0167(10) 0.0310(10) -0.0326(12)
O1 0.0801(9) 0.0537(7) 0.0462(7) -0.0084(6) -0.0048(6) -0.0125(5)
O2 0.0773(8) 0.0338(6) 0.0617(8) -0.0023(5) 0.0133(6) 0.0024(5)
O3 0.0550(7) 0.0417(7) 0.0577(7) -0.0005(5) 0.0155(6) -0.0159(5)
O4 0.0560(6) 0.0548(7) 0.0318(5) -0.0083(5) 0.0066(4) 0.0014(5)

loop_
_atom_type_symbol
_atom_type_description
_atom_type_scat_dispersion_real
_atom_type_scat_dispersion_imag
_atom_type_scat_source
C C 0.0033 0.0016 'International Tables Vol C Tables 4.2.6.8 and 6.1.1.4'
H H 0.0000 0.0000 'International Tables Vol C Tables 4.2.6.8 and 6.1.1.4'
N N 0.0061 0.0033 'International Tables Vol C Tables 4.2.6.8 and 6.1.1.4'
O O 0.0106 0.0060 'International Tables Vol C Tables 4.2.6.8 and 6.1.1.4'
S S 0.1246 0.1234 'International Tables Vol C Tables 4.2.6.8 and 6.1.1.4'

loop_
_geom_angle_atom_site_label_1
_geom_angle_atom_site_label_2
_geom_angle_atom_site_label_3
_geom_angle
_geom_angle_publ_flag
O4 S1 O3 120.08(7) yes
O4 S1 N2 109.04(7) ?
O3 S1 N2 104.24(7) ?
O4 S1 C7 108.08(7) ?
O3 S1 C7 108.50(7) ?
N2 S1 C7 106.06(7) yes
O1 N1 O2 122.52(13) yes
O1 N1 C1 118.83(13) ?
O2 N1 C1 118.62(12) ?
C4 N2 S1 126.64(10) yes
C4 N2 H2A 116.7 ?
S1 N2 H2A 116.7 ?
C2 C1 C6 122.18(13) ?
C2 C1 N1 119.27(12) yes
C6 C1 N1 118.51(13) ?
C1 C2 C3 119.07(13) ?
C1 C2 H2B 120.5 ?
C3 C2 H2B 120.5 ?
C2 C3 C4 119.63(14) ?
C2 C3 H3A 120.2 ?
C4 C3 H3A 120.2 ?
C5 C4 C3 120.21(13) ?
C5 C4 N2 117.44(12) ?
C3 C4 N2 122.25(13) ?
C6 C5 C4 120.15(13) ?
C6 C5 H5A 119.9 ?
C4 C5 H5A 119.9 ?
C5 C6 C1 118.73(13) ?
C5 C6 H6A 120.6 ?
C1 C6 H6A 120.6 ?
C8 C7 C12 120.61(14) ?
C8 C7 S1 120.50(12) ?
C12 C7 S1 118.87(11) ?
C7 C8 C9 119.33(15) ?
C7 C8 H8A 120.3 ?
C9 C8 H8A 120.3 ?
C10 C9 C8 121.33(15) ?
C10 C9 H9A 119.3 ?
C8 C9 H9A 119.3 ?
C9 C10 C11 118.11(15) ?
C9 C10 C13 120.99(18) yes
C11 C10 C13 120.90(18) ?
C12 C11 C10 121.56(16) ?
C12 C11 H11A 119.2 ?
C10 C11 H11A 119.2 ?
C11 C12 C7 119.04(15) ?
C11 C12 H12A 120.5 ?
C7 C12 H12A 120.5 ?
C10 C13 H13A 109.5 ?
C10 C13 H13B 109.5 ?
H13A C13 H13B 109.5 ?
C10 C13 H13C 109.5 ?
H13A C13 H13C 109.5 ?
H13B C13 H13C 109.5 ?

loop_
_geom_bond_atom_site_label_1
_geom_bond_atom_site_label_2
_geom_bond_distance
_geom_bond_publ_flag
S1 O4 1.4262(11) ?
S1 O3 1.4298(12) yes
S1 N2 1.6360(13) yes
S1 C7 1.7597(15) yes
N1 O1 1.2141(18) yes
N1 O2 1.2224(17) ?
N1 C1 1.4613(17) ?
N2 C4 1.4118(17) yes
N2 H2A 0.8600 ?
C1 C2 1.375(2) ?
C1 C6 1.3842(19) ?
C2 C3 1.384(2) ?
C2 H2B 0.9300 ?
C3 C4 1.3938(19) yes
C3 H3A 0.9300 ?
C4 C5 1.392(2) ?
C5 C6 1.377(2) ?
C5 H5A 0.9300 ?
C6 H6A 0.9300 ?
C7 C8 1.378(2) ?
C7 C12 1.388(2) ?
C8 C9 1.384(2) ?
C8 H8A 0.9300 ?
C9 C10 1.380(3) ?
C9 H9A 0.9300 ?
C10 C11 1.393(3) ?
C10 C13 1.500(2) ?
C11 C12 1.373(2) ?
C11 H11A 0.9300 ?
C12 H12A 0.9300 ?
C13 H13A 0.9600 ?
C13 H13B 0.9600 ?
C13 H13C 0.9600 ?

loop_
_geom_hbond_atom_site_label_D
_geom_hbond_atom_site_label_H
_geom_hbond_atom_site_label_A
_geom_hbond_site_symmetry_A
_geom_hbond_distance_DH
_geom_hbond_distance_HA
_geom_hbond_distance_DA
_geom_hbond_angle_DHA
N2 H2A O2 1_565 0.86 2.30 2.9672(18) 135

loop_
_geom_torsion_atom_site_label_1
_geom_torsion_atom_site_label_2
_geom_torsion_atom_site_label_3
_geom_torsion_atom_site_label_4
_geom_torsion
_geom_torsion_publ_flag
O4 S1 N2 C4 -50.32(14) ?
O3 S1 N2 C4 -179.71(12) ?
C7 S1 N2 C4 65.85(13) ?
O1 N1 C1 C2 176.11(15) yes
O2 N1 C1 C2 -2.2(2) ?
O1 N1 C1 C6 -1.6(2) yes
O2 N1 C1 C6 -179.93(13) ?
C6 C1 C2 C3 1.3(2) ?
N1 C1 C2 C3 -176.35(13) ?
C1 C2 C3 C4 -0.3(2) ?
C2 C3 C4 C5 -1.3(2) ?
C2 C3 C4 N2 175.09(14) ?
S1 N2 C4 C5 -146.39(12) ?
S1 N2 C4 C3 37.13(19) yes
C3 C4 C5 C6 2.0(2) ?
N2 C4 C5 C6 -174.60(13) ?
C4 C5 C6 C1 -1.0(2) ?
C2 C1 C6 C5 -0.6(2) ?
N1 C1 C6 C5 177.02(12) ?
O4 S1 C7 C8 -5.81(14) ?
O3 S1 C7 C8 125.89(13) ?
N2 S1 C7 C8 -122.62(13) yes
O4 S1 C7 C12 175.94(12) ?
O3 S1 C7 C12 -52.36(14) yes
N2 S1 C7 C12 59.12(13) yes
C12 C7 C8 C9 1.3(2) ?
S1 C7 C8 C9 -176.93(12) ?
C7 C8 C9 C10 -1.1(3) ?
C8 C9 C10 C11 -0.1(3) ?
C8 C9 C10 C13 -179.94(16) ?
C9 C10 C11 C12 1.1(3) ?
C13 C10 C11 C12 -179.10(17) ?
C10 C11 C12 C7 -0.8(3) ?
C8 C7 C12 C11 -0.4(2) ?
S1 C7 C12 C11 177.89(13) ?

loop_
_cod_related_entry_id
_cod_related_entry_database
_cod_related_entry_code
1 ChemSpider 62971
